data_7020209
loop_
_publ_author_name
'Hector, Andrew L.'
'Jolleys, Andrew'
'Levason, William'
'Reid, Gillian'

_publ_section_title
;
 TeX4 (X = F, Cl, Br) as Lewis acids--complexes with soft thio- and
 seleno-ether ligands.
;
_journal_issue 36
_journal_name_full 'Dalton transactions (Cambridge, England : 2003)'
_journal_page_first 10988
_journal_page_last 10999
_journal_paper_doi 10.1039/c2dt30968h
_journal_volume 41
_journal_year 2012
_chemical_formula_moiety 'C4 H12 Cl4 Se2 Te'
_chemical_formula_sum 'C4 H12 Cl4 Se2 Te'
_chemical_formula_weight 487.46
_chemical_name_systematic
;
trans-tetrachlorobis(methylselanylmethane-Se)tellurium(IV)
;
_space_group_crystal_system monoclinic
_space_group_IT_number 14
_space_group_name_Hall '-P 2yn'
_space_group_name_H-M_alt 'P 1 21/n 1'
_symmetry_space_group_name_Hall '-P 2yn'
_symmetry_space_group_name_H-M 'P 1 21/n 1'
_atom_sites_solution_hydrogens geom
_atom_sites_solution_primary direct
_atom_sites_solution_secondary difmap
_audit_creation_date 2012-02-03
_audit_creation_method 'SHELXL-97 + hand edit'
_cell_angle_alpha 90.00
_cell_angle_beta 108.245(8)
_cell_angle_gamma 90.00
_cell_formula_units_Z 2
_cell_length_a 6.487(2)
_cell_length_b 12.872(4)
_cell_length_c 8.215(3)
_cell_measurement_reflns_used 2866
_cell_measurement_temperature 100(2)
_cell_measurement_theta_max 27.5
_cell_measurement_theta_min 3.1
_cell_volume 651.5(4)
_computing_cell_refinement 'CrystalClear-SM Expert 2.0 r7 (Rigaku, 2011)'
_computing_data_collection 'CrystalClear-SM Expert 2.0 r7 (Rigaku, 2011)'
_computing_data_reduction 'CrystalClear-SM Expert 2.0 r7 (Rigaku, 2011)'
_computing_structure_refinement 'SHELXL-97 (Sheldrick, 2008)'
_computing_structure_solution 'SHELXS-97 (Sheldrick, 1997)'
_diffrn_ambient_temperature 100(2)
_diffrn_detector 'CCD plate'
_diffrn_detector_type 'Rigaku HG Saturn724+ (2x2 bin mode)'
_diffrn_measured_fraction_theta_full 0.987
_diffrn_measured_fraction_theta_max 0.987
_diffrn_measurement_device 'Four-circle \k diffractometer'
_diffrn_measurement_device_type 'Rigaku AFC12 '
_diffrn_measurement_method 'Profile data from \w-scans'
_diffrn_radiation_collimation 'Confocal mirrors, VHF VariMax '
_diffrn_radiation_type MoK\a
_diffrn_radiation_wavelength 0.71073
_diffrn_reflns_av_R_equivalents 0.0191
_diffrn_reflns_av_sigmaI/netI 0.0237
_diffrn_reflns_limit_h_max 8
_diffrn_reflns_limit_h_min -8
_diffrn_reflns_limit_k_max 16
_diffrn_reflns_limit_k_min -14
_diffrn_reflns_limit_l_max 10
_diffrn_reflns_limit_l_min -10
_diffrn_reflns_number 3103
_diffrn_reflns_theta_full 27.47
_diffrn_reflns_theta_max 27.47
_diffrn_reflns_theta_min 3.05
_diffrn_source 'Rotating anode X-ray tube'
_diffrn_source_type 'Rigaku FR-E+ Superbright'
_diffrn_standards_number 0
_exptl_absorpt_coefficient_mu 8.641
_exptl_absorpt_correction_T_max 1.000
_exptl_absorpt_correction_T_min 0.786
_exptl_absorpt_correction_type multi-scan
_exptl_absorpt_process_details
;
Jacobson, R.A. (1998). REQAB. Private communication to the
Rigaku Corporation, Tokyo, Japan.
;
_exptl_crystal_colour black
_exptl_crystal_density_diffrn 2.485
_exptl_crystal_density_method 'not measured'
_exptl_crystal_description block
_exptl_crystal_F_000 448
_exptl_crystal_size_max 0.07
_exptl_crystal_size_mid 0.03
_exptl_crystal_size_min 0.01
_refine_diff_density_max 0.493
_refine_diff_density_min -0.520
_refine_diff_density_rms 0.102
_refine_ls_extinction_method none
_refine_ls_goodness_of_fit_ref 1.014
_refine_ls_hydrogen_treatment constr
_refine_ls_matrix_type full
_refine_ls_number_parameters 54
_refine_ls_number_reflns 1475
_refine_ls_number_restraints 0
_refine_ls_restrained_S_all 1.014
_refine_ls_R_factor_all 0.0188
_refine_ls_R_factor_gt 0.0163
_refine_ls_shift/su_max 0.000
_refine_ls_shift/su_mean 0.000
_refine_ls_structure_factor_coef Fsqd
_refine_ls_weighting_details 'w=1/[\s^2^(Fo^2^)+(0.0104P)^2^+0.5926P] where P=(Fo^2^+2Fc^2^)/3'
_refine_ls_weighting_scheme calc
_refine_ls_wR_factor_gt 0.0336
_refine_ls_wR_factor_ref 0.0342
_reflns_number_gt 1354
_reflns_number_total 1475
_reflns_threshold_expression I>2\s(I)
_cod_data_source_file c2dt30968h.txt
_cod_data_source_block 12aj001ri
_cod_original_cell_volume 651.4(4)
_cod_database_code 7020209

loop_
_space_group_symop_operation_xyz
'x, y, z'
'-x+1/2, y+1/2, -z+1/2'
'-x, -y, -z'
'x-1/2, -y-1/2, z-1/2'

loop_
_atom_site_label
_atom_site_type_symbol
_atom_site_fract_x
_atom_site_fract_y
_atom_site_fract_z
_atom_site_U_iso_or_equiv
_atom_site_adp_type
_atom_site_occupancy
_atom_site_symmetry_multiplicity
_atom_site_calc_flag
_atom_site_refinement_flags
Te1 Te 0.0000 0.0000 0.0000 0.00901(6) Uani 1 2 d S
Cl1 Cl 0.35034(9) -0.04107(5) 0.22955(8) 0.01800(12) Uani 1 1 d .
Cl2 Cl 0.09039(9) -0.12762(4) -0.19825(7) 0.01787(12) Uani 1 1 d .
Se1 Se -0.21063(3) -0.164168(17) 0.12445(3) 0.01166(6) Uani 1 1 d .
C1 C -0.1084(4) -0.12837(18) 0.3660(3) 0.0152(5) Uani 1 1 d .
H1A H -0.1278 -0.1880 0.4340 0.023 Uiso 1 1 calc R
H1B H -0.1917 -0.0691 0.3869 0.023 Uiso 1 1 calc R
H1C H 0.0458 -0.1099 0.3990 0.023 Uiso 1 1 calc R
C2 C -0.0008(4) -0.27298(17) 0.1316(3) 0.0171(5) Uani 1 1 d .
H2A H 0.1463 -0.2445 0.1762 0.026 Uiso 1 1 calc R
H2B H -0.0243 -0.3001 0.0158 0.026 Uiso 1 1 calc R
H2C H -0.0185 -0.3292 0.2066 0.026 Uiso 1 1 calc R

loop_
_atom_site_aniso_label
_atom_site_aniso_U_11
_atom_site_aniso_U_22
_atom_site_aniso_U_33
_atom_site_aniso_U_23
_atom_site_aniso_U_13
_atom_site_aniso_U_12
Te1 0.01008(10) 0.00745(10) 0.00971(10) -0.00014(7) 0.00341(7) 0.00058(8)
Cl1 0.0127(3) 0.0173(3) 0.0208(3) 0.0023(2) 0.0007(2) 0.0002(2)
Cl2 0.0250(3) 0.0147(3) 0.0164(3) -0.0023(2) 0.0099(2) 0.0034(2)
Se1 0.01251(11) 0.01060(12) 0.01165(11) 0.00052(8) 0.00344(9) -0.00120(8)
C1 0.0175(11) 0.0164(12) 0.0122(11) 0.0011(9) 0.0054(9) 0.0019(10)
C2 0.0215(12) 0.0074(11) 0.0240(13) 0.0006(9) 0.0094(10) 0.0024(9)

loop_
_atom_type_symbol
_atom_type_description
_atom_type_scat_dispersion_real
_atom_type_scat_dispersion_imag
_atom_type_scat_source
C C 0.0033 0.0016 'International Tables Vol C Tables 4.2.6.8 and 6.1.1.4'
H H 0.0000 0.0000 'International Tables Vol C Tables 4.2.6.8 and 6.1.1.4'
Cl Cl 0.1484 0.1585 'International Tables Vol C Tables 4.2.6.8 and 6.1.1.4'
Se Se -0.0929 2.2259 'International Tables Vol C Tables 4.2.6.8 and 6.1.1.4'
Te Te -0.5308 1.6751 'International Tables Vol C Tables 4.2.6.8 and 6.1.1.4'

loop_
_geom_angle_atom_site_label_1
_geom_angle_atom_site_label_2
_geom_angle_atom_site_label_3
_geom_angle
_geom_angle_site_symmetry_1
_geom_angle_site_symmetry_3
Cl2 Te1 Cl2 180.00(3) . 3
Cl2 Te1 Cl1 89.48(3) . 3
Cl2 Te1 Cl1 90.52(3) 3 3
Cl2 Te1 Cl1 90.52(3) . .
Cl2 Te1 Cl1 89.48(3) 3 .
Cl1 Te1 Cl1 180.00(3) 3 .
Cl2 Te1 Se1 89.04(3) . .
Cl2 Te1 Se1 90.96(3) 3 .
Cl1 Te1 Se1 90.15(2) 3 .
Cl1 Te1 Se1 89.85(2) . .
Cl2 Te1 Se1 90.96(3) . 3
Cl2 Te1 Se1 89.04(3) 3 3
Cl1 Te1 Se1 89.85(2) 3 3
Cl1 Te1 Se1 90.15(2) . 3
Se1 Te1 Se1 180.000(6) . 3
C1 Se1 C2 97.38(10) . .
C1 Se1 Te1 98.10(7) . .
C2 Se1 Te1 97.73(7) . .
Se1 C1 H1A 109.5 . .
Se1 C1 H1B 109.5 . .
H1A C1 H1B 109.5 . .
Se1 C1 H1C 109.5 . .
H1A C1 H1C 109.5 . .
H1B C1 H1C 109.5 . .
Se1 C2 H2A 109.5 . .
Se1 C2 H2B 109.5 . .
H2A C2 H2B 109.5 . .
Se1 C2 H2C 109.5 . .
H2A C2 H2C 109.5 . .
H2B C2 H2C 109.5 . .

loop_
_geom_bond_atom_site_label_1
_geom_bond_atom_site_label_2
_geom_bond_distance
_geom_bond_site_symmetry_2
Te1 Cl2 2.5086(8) .
Te1 Cl2 2.5086(8) 3
Te1 Cl1 2.5133(8) 3
Te1 Cl1 2.5133(8) .
Te1 Se1 2.8727(6) .
Te1 Se1 2.8727(6) 3
Se1 C1 1.940(2) .
Se1 C2 1.941(2) .
C1 H1A 0.9800 .
C1 H1B 0.9800 .
C1 H1C 0.9800 .
C2 H2A 0.9800 .
C2 H2B 0.9800 .
C2 H2C 0.9800 .

loop_
_geom_contact_atom_site_label_1
_geom_contact_atom_site_label_2
_geom_contact_distance
_geom_contact_site_symmetry_2
Se1 Cl1 3.592(1) 1_455
Se1 Cl2 3.485(1) 4_556

loop_
_geom_torsion_atom_site_label_1
_geom_torsion_atom_site_label_2
_geom_torsion_atom_site_label_3
_geom_torsion_atom_site_label_4
_geom_torsion
_geom_torsion_site_symmetry_1
Cl2 Te1 Se1 C1 139.02(7) .
Cl2 Te1 Se1 C1 -40.98(7) 3
Cl1 Te1 Se1 C1 -131.50(7) 3
Cl1 Te1 Se1 C1 48.50(7) .
Cl2 Te1 Se1 C2 40.38(8) .
Cl2 Te1 Se1 C2 -139.62(8) 3
Cl1 Te1 Se1 C2 129.85(8) 3
Cl1 Te1 Se1 C2 -50.15(8) .
